data_7229338
loop_
_publ_author_name
'Das, Mriganka'
'Biswas, Amrita'
'Kundu, Bidyut Kumar'
'Mobin, Shaikh M.'
'Udayabhanu, G.'
'Mukhopadhyay, Suman'

_publ_section_title
;
 Targeted synthesis of cadmium(ii) Schiff base complexes towards corrosion
 inhibition on mild steel
;
_journal_issue 77
_journal_name_full 'RSC Adv.'
_journal_page_first 48569
_journal_paper_doi 10.1039/C7RA08633D
_journal_volume 7
_journal_year 2017
_chemical_formula_sum 'C16 H22 Cd N4 O4'
_chemical_formula_weight 446.78
_chemical_name_systematic
;
 ?
;
_space_group_IT_number 2
_symmetry_cell_setting triclinic
_symmetry_space_group_name_Hall '-P 1'
_symmetry_space_group_name_H-M 'P -1'
_atom_sites_solution_hydrogens geom
_atom_sites_solution_primary direct
_atom_sites_solution_secondary difmap
_audit_creation_method SHELXL-97
_audit_update_record
;
2013-08-30 deposited with the CCDC.
2017-10-09 downloaded from the CCDC.
;
_cell_angle_alpha 76.078(2)
_cell_angle_beta 81.463(2)
_cell_angle_gamma 89.501(2)
_cell_formula_units_Z 2
_cell_length_a 8.43810(10)
_cell_length_b 10.1003(3)
_cell_length_c 11.3030(2)
_cell_measurement_reflns_used 6892
_cell_measurement_temperature 150(2)
_cell_measurement_theta_max 32.5310
_cell_measurement_theta_min 3.1144
_cell_volume 924.30(4)
_computing_cell_refinement 'CrysAlis RED, Oxford Diffraction Ltd.,'
_computing_data_collection 'CrysAlis CCD, Oxford Diffraction Ltd.,'
_computing_data_reduction 'CrysAlis RED, Oxford Diffraction Ltd.,'
_computing_molecular_graphics Ortep3
_computing_publication_material Shelx97
_computing_structure_refinement 'SHELXL-97 (Sheldrick, 1997)'
_computing_structure_solution 'SHELXS-97 (Sheldrick, 1997)'
_diffrn_ambient_temperature 150(2)
_diffrn_detector_area_resol_mean 15.9948
_diffrn_measured_fraction_theta_full 0.998
_diffrn_measured_fraction_theta_max 0.998
_diffrn_measurement_device_type 'OXFORD DIFFRACTION SUPER NOVA'
_diffrn_measurement_method \w/q-scan
_diffrn_radiation_monochromator graphite
_diffrn_radiation_source 'Micro-Focus (Mo) X-ray Source'
_diffrn_radiation_type MoK\a
_diffrn_radiation_wavelength 0.71073
_diffrn_reflns_av_R_equivalents 0.0117
_diffrn_reflns_av_sigmaI/netI 0.0152
_diffrn_reflns_limit_h_max 10
_diffrn_reflns_limit_h_min -9
_diffrn_reflns_limit_k_max 9
_diffrn_reflns_limit_k_min -12
_diffrn_reflns_limit_l_max 13
_diffrn_reflns_limit_l_min -13
_diffrn_reflns_number 6664
_diffrn_reflns_theta_full 25.00
_diffrn_reflns_theta_max 25.00
_diffrn_reflns_theta_min 3.12
_exptl_absorpt_coefficient_mu 1.209
_exptl_absorpt_correction_T_max 0.8587
_exptl_absorpt_correction_T_min 0.7685
_exptl_absorpt_correction_type multi-scan
_exptl_absorpt_process_details
;
CrysAlis RED, Oxford Diffraction Ltd.,
Version 1.171.31.7 (release 18-10-2006 CrysAlis171 .NET)
(compiled Oct 18 2006,16:28:17)
Empirical absorption correction using spherical harmonics,
 implemented in SCALE3 ABSPACK scaling algorithm.
;
_exptl_crystal_colour colorless
_exptl_crystal_density_diffrn 1.605
_exptl_crystal_density_method 'not measured'
_exptl_crystal_description block
_exptl_crystal_F_000 452
_exptl_crystal_size_max 0.23
_exptl_crystal_size_mid 0.16
_exptl_crystal_size_min 0.13
_refine_diff_density_max 0.409
_refine_diff_density_min -0.309
_refine_diff_density_rms 0.053
_refine_ls_extinction_method none
_refine_ls_goodness_of_fit_ref 1.124
_refine_ls_hydrogen_treatment riding
_refine_ls_matrix_type full
_refine_ls_number_parameters 230
_refine_ls_number_reflns 3247
_refine_ls_number_restraints 0
_refine_ls_restrained_S_all 1.124
_refine_ls_R_factor_all 0.0181
_refine_ls_R_factor_gt 0.0177
_refine_ls_shift/su_max 0.001
_refine_ls_shift/su_mean 0.000
_refine_ls_structure_factor_coef Fsqd
_refine_ls_weighting_details 'calc w=1/[\s^2^(Fo^2^)+(0.0205P)^2^+0.5172P] where P=(Fo^2^+2Fc^2^)/3'
_refine_ls_weighting_scheme calc
_refine_ls_wR_factor_gt 0.0451
_refine_ls_wR_factor_ref 0.0453
_reflns_number_gt 3172
_reflns_number_total 3247
_reflns_threshold_expression >2sigma(I)
_cod_data_source_file c7ra08633d2.cif
_cod_data_source_block sm120
_cod_depositor_comments
;
The following automatic conversions were performed:

'_symmetry_cell_setting' value 'Triclinic' changed to 'triclinic'
according to
/home/data/users/saulius/crontab/automatic-downloads/rss-feeds/RSC/lib/dictionaries/cif_core.dic
dictionary named 'cif_core.dic' version 2.4.2 from 2011-04-26.

Automatic conversion script
Id: cif_fix_values 4973 2017-02-22 13:04:09Z antanas 
;
_cod_original_cell_volume 924.30(3)
_cod_database_code 7229338

loop_
_symmetry_equiv_pos_as_xyz
'x, y, z'
'-x, -y, -z'

loop_
_atom_site_label
_atom_site_type_symbol
_atom_site_fract_x
_atom_site_fract_y
_atom_site_fract_z
_atom_site_U_iso_or_equiv
_atom_site_adp_type
_atom_site_occupancy
_atom_site_symmetry_multiplicity
_atom_site_calc_flag
_atom_site_refinement_flags
Cd1 Cd 0.369604(15) 0.235857(13) 0.775727(12) 0.02110(6) Uani 1 1 d .
O1 O 0.21673(17) 0.08508(14) 0.92608(13) 0.0287(3) Uani 1 1 d .
O2 O 0.18976(19) 0.27983(15) 0.98347(13) 0.0348(4) Uani 1 1 d .
O3 O 0.5642(2) 0.05112(17) 0.75437(14) 0.0424(4) Uani 1 1 d .
O4 O 0.49318(18) 0.19363(16) 0.59325(14) 0.0350(4) Uani 1 1 d .
N1 N 0.56468(19) 0.29533(17) 0.88292(15) 0.0253(4) Uani 1 1 d .
N2 N 0.41909(19) 0.47090(17) 0.72043(15) 0.0259(4) Uani 1 1 d .
N3 N 0.16090(19) 0.33591(18) 0.65793(15) 0.0261(4) Uani 1 1 d .
N4 N -0.0036(3) 0.2269(3) 1.2813(2) 0.0495(5) Uani 1 1 d .
C1 C 0.6287(2) 0.2060(2) 0.9689(2) 0.0301(5) Uani 1 1 d .
H1 H 0.6006 0.1120 0.9832 0.036 Uiso 1 1 calc R
C2 C 0.7343(3) 0.2441(3) 1.0381(2) 0.0356(5) Uani 1 1 d .
H2 H 0.7766 0.1780 1.0997 0.043 Uiso 1 1 calc R
C3 C 0.7765(3) 0.3797(3) 1.0158(2) 0.0374(5) Uani 1 1 d .
H3 H 0.8494 0.4088 1.0615 0.045 Uiso 1 1 calc R
C4 C 0.7119(2) 0.4739(2) 0.9260(2) 0.0332(5) Uani 1 1 d .
H4 H 0.7405 0.5681 0.9089 0.040 Uiso 1 1 calc R
C5 C 0.6047(2) 0.4282(2) 0.86136(19) 0.0262(4) Uani 1 1 d .
C6 C 0.5239(2) 0.5238(2) 0.76642(19) 0.0274(4) Uani 1 1 d .
C7 C 0.5711(3) 0.6723(2) 0.7341(3) 0.0432(6) Uani 1 1 d .
H7A H 0.5127 0.7216 0.6689 0.065 Uiso 1 1 calc R
H7B H 0.6866 0.6835 0.7050 0.065 Uiso 1 1 calc R
H7C H 0.5448 0.7089 0.8072 0.065 Uiso 1 1 calc R
C8 C 0.3220(3) 0.5501(2) 0.6332(2) 0.0333(5) Uani 1 1 d .
H8A H 0.3903 0.6202 0.5705 0.040 Uiso 1 1 calc R
H8B H 0.2378 0.5971 0.6772 0.040 Uiso 1 1 calc R
C9 C 0.2449(3) 0.4551(2) 0.57060(19) 0.0322(5) Uani 1 1 d .
H9A H 0.1676 0.5070 0.5206 0.039 Uiso 1 1 calc R
H9B H 0.3290 0.4231 0.5139 0.039 Uiso 1 1 calc R
C10 C 0.0226(3) 0.3767(3) 0.7351(2) 0.0363(5) Uani 1 1 d .
H10A H 0.0599 0.4324 0.7861 0.054 Uiso 1 1 calc R
H10B H -0.0350 0.2951 0.7884 0.054 Uiso 1 1 calc R
H10C H -0.0493 0.4299 0.6823 0.054 Uiso 1 1 calc R
C11 C 0.1078(3) 0.2426(3) 0.5896(2) 0.0383(5) Uani 1 1 d .
H11A H 0.0331 0.2890 0.5356 0.057 Uiso 1 1 calc R
H11B H 0.0539 0.1621 0.6478 0.057 Uiso 1 1 calc R
H11C H 0.2008 0.2142 0.5396 0.057 Uiso 1 1 calc R
C12 C 0.1745(2) 0.1549(2) 1.00451(17) 0.0229(4) Uani 1 1 d .
C13 C 0.1040(2) 0.0725(2) 1.13290(18) 0.0281(4) Uani 1 1 d .
H13A H 0.0153 0.0127 1.1259 0.034 Uiso 1 1 calc R
H13B H 0.1875 0.0133 1.1689 0.034 Uiso 1 1 calc R
C14 C 0.0434(3) 0.1592(3) 1.2162(2) 0.0349(5) Uani 1 1 d .
C15 C 0.5777(2) 0.0978(2) 0.64098(18) 0.0255(4) Uani 1 1 d .
C16 C 0.6980(3) 0.0396(3) 0.5554(2) 0.0366(5) Uani 1 1 d .
H16A H 0.7777 -0.0111 0.6019 0.055 Uiso 1 1 calc R
H16B H 0.7518 0.1141 0.4897 0.055 Uiso 1 1 calc R
H16C H 0.6426 -0.0220 0.5189 0.055 Uiso 1 1 calc R

loop_
_atom_site_aniso_label
_atom_site_aniso_U_11
_atom_site_aniso_U_22
_atom_site_aniso_U_33
_atom_site_aniso_U_23
_atom_site_aniso_U_13
_atom_site_aniso_U_12
Cd1 0.02197(8) 0.01953(9) 0.02105(8) -0.00403(6) -0.00222(5) -0.00093(5)
O1 0.0333(8) 0.0237(8) 0.0265(7) -0.0057(6) 0.0028(6) -0.0042(6)
O2 0.0495(9) 0.0250(8) 0.0290(8) -0.0077(6) -0.0003(7) -0.0103(7)
O3 0.0576(10) 0.0411(10) 0.0288(8) -0.0097(7) -0.0057(7) 0.0139(8)
O4 0.0393(8) 0.0348(9) 0.0297(8) -0.0070(7) -0.0037(6) 0.0127(7)
N1 0.0235(8) 0.0239(9) 0.0300(9) -0.0100(7) -0.0024(7) -0.0009(7)
N2 0.0249(8) 0.0221(9) 0.0278(9) -0.0043(7) 0.0029(7) 0.0002(7)
N3 0.0237(8) 0.0312(10) 0.0215(8) -0.0041(7) -0.0010(6) 0.0038(7)
N4 0.0487(13) 0.0627(15) 0.0401(12) -0.0205(11) -0.0039(10) 0.0077(11)
C1 0.0286(11) 0.0285(11) 0.0349(11) -0.0100(9) -0.0063(9) 0.0005(8)
C2 0.0294(11) 0.0460(14) 0.0347(12) -0.0146(10) -0.0078(9) 0.0021(10)
C3 0.0280(11) 0.0558(16) 0.0366(12) -0.0271(11) -0.0041(9) -0.0058(10)
C4 0.0285(11) 0.0346(12) 0.0394(12) -0.0208(10) 0.0056(9) -0.0087(9)
C5 0.0212(9) 0.0272(11) 0.0306(10) -0.0141(8) 0.0071(8) -0.0039(8)
C6 0.0252(10) 0.0212(10) 0.0330(11) -0.0094(8) 0.0096(8) -0.0019(8)
C7 0.0421(13) 0.0242(12) 0.0608(16) -0.0108(11) 0.0019(11) -0.0073(10)
C8 0.0323(11) 0.0232(11) 0.0383(12) 0.0007(9) 0.0001(9) 0.0054(9)
C9 0.0307(11) 0.0346(12) 0.0257(10) 0.0015(9) -0.0017(8) 0.0081(9)
C10 0.0263(11) 0.0479(14) 0.0319(11) -0.0072(10) 0.0005(9) 0.0063(10)
C11 0.0398(13) 0.0427(14) 0.0357(12) -0.0113(10) -0.0139(10) 0.0041(10)
C12 0.0193(9) 0.0272(11) 0.0223(10) -0.0051(8) -0.0051(7) -0.0026(8)
C13 0.0290(10) 0.0294(11) 0.0236(10) -0.0035(8) -0.0016(8) -0.0023(8)
C14 0.0298(11) 0.0425(14) 0.0308(11) -0.0052(10) -0.0056(9) -0.0004(10)
C15 0.0253(10) 0.0243(11) 0.0286(11) -0.0096(8) -0.0042(8) -0.0012(8)
C16 0.0358(12) 0.0415(14) 0.0365(12) -0.0173(10) -0.0052(10) 0.0098(10)

loop_
_atom_type_symbol
_atom_type_description
_atom_type_scat_dispersion_real
_atom_type_scat_dispersion_imag
_atom_type_scat_source
C C 0.0033 0.0016 'International Tables Vol C Tables 4.2.6.8 and 6.1.1.4'
H H 0.0000 0.0000 'International Tables Vol C Tables 4.2.6.8 and 6.1.1.4'
N N 0.0061 0.0033 'International Tables Vol C Tables 4.2.6.8 and 6.1.1.4'
O O 0.0106 0.0060 'International Tables Vol C Tables 4.2.6.8 and 6.1.1.4'
Cd Cd -0.8075 1.2024 'International Tables Vol C Tables 4.2.6.8 and 6.1.1.4'

loop_
_geom_angle_atom_site_label_1
_geom_angle_atom_site_label_2
_geom_angle_atom_site_label_3
_geom_angle
O1 Cd1 O4 125.20(6)
O1 Cd1 N2 137.17(5)
O4 Cd1 N2 96.49(6)
O1 Cd1 N1 101.24(5)
O4 Cd1 N1 109.23(6)
N2 Cd1 N1 69.46(6)
O1 Cd1 N3 98.52(5)
O4 Cd1 N3 85.26(5)
N2 Cd1 N3 73.26(6)
N1 Cd1 N3 141.14(6)
O1 Cd1 O3 89.00(5)
O4 Cd1 O3 53.98(5)
N2 Cd1 O3 127.95(6)
N1 Cd1 O3 80.90(6)
N3 Cd1 O3 132.73(6)
O1 Cd1 C15 109.14(6)
O4 Cd1 C15 27.15(6)
N2 Cd1 C15 113.14(6)
N1 Cd1 C15 94.34(6)
N3 Cd1 C15 110.25(6)
O3 Cd1 C15 26.89(5)
C12 O1 Cd1 102.04(12)
C15 O3 Cd1 87.30(12)
C15 O4 Cd1 96.39(12)
C1 N1 C5 118.97(18)
C1 N1 Cd1 123.54(14)
C5 N1 Cd1 117.34(13)
C6 N2 C8 123.61(18)
C6 N2 Cd1 120.40(14)
C8 N2 Cd1 115.99(13)
C11 N3 C10 109.85(17)
C11 N3 C9 109.42(17)
C10 N3 C9 111.29(17)
C11 N3 Cd1 111.06(13)
C10 N3 Cd1 112.67(12)
C9 N3 Cd1 102.33(12)
N1 C1 C2 122.9(2)
N1 C1 H1 118.6
C2 C1 H1 118.6
C3 C2 C1 118.4(2)
C3 C2 H2 120.8
C1 C2 H2 120.8
C2 C3 C4 119.5(2)
C2 C3 H3 120.3
C4 C3 H3 120.3
C3 C4 C5 118.9(2)
C3 C4 H4 120.5
C5 C4 H4 120.5
N1 C5 C4 121.4(2)
N1 C5 C6 116.18(18)
C4 C5 C6 122.42(19)
N2 C6 C7 125.3(2)
N2 C6 C5 116.52(18)
C7 C6 C5 118.23(19)
C6 C7 H7A 109.5
C6 C7 H7B 109.5
H7A C7 H7B 109.5
C6 C7 H7C 109.5
H7A C7 H7C 109.5
H7B C7 H7C 109.5
N2 C8 C9 109.40(17)
N2 C8 H8A 109.8
C9 C8 H8A 109.8
N2 C8 H8B 109.8
C9 C8 H8B 109.8
H8A C8 H8B 108.2
N3 C9 C8 113.33(17)
N3 C9 H9A 108.9
C8 C9 H9A 108.9
N3 C9 H9B 108.9
C8 C9 H9B 108.9
H9A C9 H9B 107.7
N3 C10 H10A 109.5
N3 C10 H10B 109.5
H10A C10 H10B 109.5
N3 C10 H10C 109.5
H10A C10 H10C 109.5
H10B C10 H10C 109.5
N3 C11 H11A 109.5
N3 C11 H11B 109.5
H11A C11 H11B 109.5
N3 C11 H11C 109.5
H11A C11 H11C 109.5
H11B C11 H11C 109.5
O2 C12 O1 124.64(18)
O2 C12 C13 120.16(18)
O1 C12 C13 115.19(17)
C14 C13 C12 112.69(18)
C14 C13 H13A 109.1
C12 C13 H13A 109.1
C14 C13 H13B 109.1
C12 C13 H13B 109.1
H13A C13 H13B 107.8
N4 C14 C13 179.8(3)
O3 C15 O4 122.07(19)
O3 C15 C16 120.18(19)
O4 C15 C16 117.74(18)
O3 C15 Cd1 65.81(11)
O4 C15 Cd1 56.47(10)
C16 C15 Cd1 172.54(15)
C15 C16 H16A 109.5
C15 C16 H16B 109.5
H16A C16 H16B 109.5
C15 C16 H16C 109.5
H16A C16 H16C 109.5
H16B C16 H16C 109.5

loop_
_geom_bond_atom_site_label_1
_geom_bond_atom_site_label_2
_geom_bond_distance
Cd1 O1 2.2381(14)
Cd1 O4 2.3022(15)
Cd1 N2 2.3296(17)
Cd1 N1 2.3448(16)
Cd1 N3 2.4317(16)
Cd1 O3 2.5066(16)
Cd1 C15 2.745(2)
O1 C12 1.270(2)
O2 C12 1.231(3)
O3 C15 1.243(3)
O4 C15 1.260(2)
N1 C1 1.332(3)
N1 C5 1.342(3)
N2 C6 1.271(3)
N2 C8 1.460(3)
N3 C11 1.466(3)
N3 C10 1.468(3)
N3 C9 1.470(3)
N4 C14 1.148(3)
C1 C2 1.384(3)
C1 H1 0.9500
C2 C3 1.371(3)
C2 H2 0.9500
C3 C4 1.387(3)
C3 H3 0.9500
C4 C5 1.389(3)
C4 H4 0.9500
C5 C6 1.501(3)
C6 C7 1.499(3)
C7 H7A 0.9800
C7 H7B 0.9800
C7 H7C 0.9800
C8 C9 1.523(3)
C8 H8A 0.9900
C8 H8B 0.9900
C9 H9A 0.9900
C9 H9B 0.9900
C10 H10A 0.9800
C10 H10B 0.9800
C10 H10C 0.9800
C11 H11A 0.9800
C11 H11B 0.9800
C11 H11C 0.9800
C12 C13 1.524(3)
C13 C14 1.470(3)
C13 H13A 0.9900
C13 H13B 0.9900
C15 C16 1.511(3)
C16 H16A 0.9800
C16 H16B 0.9800
C16 H16C 0.9800

loop_
_geom_torsion_atom_site_label_1
_geom_torsion_atom_site_label_2
_geom_torsion_atom_site_label_3
_geom_torsion_atom_site_label_4
_geom_torsion
O4 Cd1 O1 C12 -178.85(11)
N2 Cd1 O1 C12 -14.13(15)
N1 Cd1 O1 C12 57.70(12)
N3 Cd1 O1 C12 -88.65(12)
O3 Cd1 O1 C12 138.22(12)
C15 Cd1 O1 C12 156.36(11)
O1 Cd1 O3 C15 139.43(13)
O4 Cd1 O3 C15 2.91(12)
N2 Cd1 O3 C15 -64.15(15)
N1 Cd1 O3 C15 -119.02(13)
N3 Cd1 O3 C15 38.74(16)
O1 Cd1 O4 C15 -60.24(14)
N2 Cd1 O4 C15 130.15(13)
N1 Cd1 O4 C15 59.67(14)
N3 Cd1 O4 C15 -157.33(13)
O3 Cd1 O4 C15 -2.89(12)
O1 Cd1 N1 C1 39.63(17)
O4 Cd1 N1 C1 -94.14(16)
N2 Cd1 N1 C1 176.02(17)
N3 Cd1 N1 C1 158.79(14)
O3 Cd1 N1 C1 -47.51(16)
C15 Cd1 N1 C1 -70.88(16)
O1 Cd1 N1 C5 -135.75(14)
O4 Cd1 N1 C5 90.48(14)
N2 Cd1 N1 C5 0.64(13)
N3 Cd1 N1 C5 -16.59(18)
O3 Cd1 N1 C5 137.11(14)
C15 Cd1 N1 C5 113.74(14)
O1 Cd1 N2 C6 85.91(16)
O4 Cd1 N2 C6 -106.61(15)
N1 Cd1 N2 C6 1.54(14)
N3 Cd1 N2 C6 170.35(16)
O3 Cd1 N2 C6 -58.05(17)
C15 Cd1 N2 C6 -84.32(16)
O1 Cd1 N2 C8 -93.28(15)
O4 Cd1 N2 C8 74.20(14)
N1 Cd1 N2 C8 -177.66(15)
N3 Cd1 N2 C8 -8.84(13)
O3 Cd1 N2 C8 122.76(13)
C15 Cd1 N2 C8 96.49(14)
O1 Cd1 N3 C11 -74.19(14)
O4 Cd1 N3 C11 50.73(14)
N2 Cd1 N3 C11 148.98(15)
N1 Cd1 N3 C11 165.81(13)
O3 Cd1 N3 C11 22.37(17)
C15 Cd1 N3 C11 39.93(15)
O1 Cd1 N3 C10 49.53(15)
O4 Cd1 N3 C10 174.45(15)
N2 Cd1 N3 C10 -87.30(15)
N1 Cd1 N3 C10 -70.47(17)
O3 Cd1 N3 C10 146.09(14)
C15 Cd1 N3 C10 163.65(14)
O1 Cd1 N3 C9 169.14(12)
O4 Cd1 N3 C9 -65.94(13)
N2 Cd1 N3 C9 32.31(12)
N1 Cd1 N3 C9 49.14(16)
O3 Cd1 N3 C9 -94.30(14)
C15 Cd1 N3 C9 -76.74(13)
C5 N1 C1 C2 0.5(3)
Cd1 N1 C1 C2 -174.79(16)
N1 C1 C2 C3 -1.0(3)
C1 C2 C3 C4 0.4(3)
C2 C3 C4 C5 0.5(3)
C1 N1 C5 C4 0.5(3)
Cd1 N1 C5 C4 176.10(14)
C1 N1 C5 C6 -177.99(17)
Cd1 N1 C5 C6 -2.4(2)
C3 C4 C5 N1 -1.0(3)
C3 C4 C5 C6 177.39(18)
C8 N2 C6 C7 -3.6(3)
Cd1 N2 C6 C7 177.29(16)
C8 N2 C6 C5 175.86(17)
Cd1 N2 C6 C5 -3.3(2)
N1 C5 C6 N2 3.7(3)
C4 C5 C6 N2 -174.74(18)
N1 C5 C6 C7 -176.78(18)
C4 C5 C6 C7 4.7(3)
C6 N2 C8 C9 164.32(18)
Cd1 N2 C8 C9 -16.5(2)
C11 N3 C9 C8 -173.17(17)
C10 N3 C9 C8 65.2(2)
Cd1 N3 C9 C8 -55.32(18)
N2 C8 C9 N3 50.8(2)
Cd1 O1 C12 O2 13.7(2)
Cd1 O1 C12 C13 -164.91(13)
O2 C12 C13 C14 6.8(3)
O1 C12 C13 C14 -174.54(17)
C12 C13 C14 N4 -98(100)
Cd1 O3 C15 O4 -5.1(2)
Cd1 O3 C15 C16 175.01(18)
Cd1 O4 C15 O3 5.6(2)
Cd1 O4 C15 C16 -174.53(16)
O1 Cd1 C15 O3 -43.50(14)
O4 Cd1 C15 O3 -174.8(2)
N2 Cd1 C15 O3 129.49(13)
N1 Cd1 C15 O3 59.99(13)
N3 Cd1 C15 O3 -150.66(12)
O1 Cd1 C15 O4 131.33(12)
N2 Cd1 C15 O4 -55.68(14)
N1 Cd1 C15 O4 -125.18(13)
N3 Cd1 C15 O4 24.16(14)
O3 Cd1 C15 O4 174.8(2)
O1 Cd1 C15 C16 171.9(11)
O4 Cd1 C15 C16 40.6(11)
N2 Cd1 C15 C16 -15.1(11)
N1 Cd1 C15 C16 -84.6(11)
N3 Cd1 C15 C16 64.7(11)
O3 Cd1 C15 C16 -144.6(12)
